data_4508412
loop_
_publ_author_name
'Bajpai, Alankriti'
'Venkatakrishnan, Parthasarathy'
'Mandal, Susovan'
'Samanta, Subhas'
'Venugopalan, Paloth'
'Moorthy, Jarugu Narasimha'

_publ_section_title
;
 Self-Assembly of Conformationally Rigid Dialcohols
 (Bis-Benzocyclobutenols): Supramolecular Cyclophanes and Arrays
;
_journal_issue 11
_journal_name_full 'Crystal Growth &amp; Design'
_journal_page_first 4714
_journal_paper_doi 10.1021/cg400791a
_journal_volume 13
_journal_year 2013
_chemical_formula_moiety 'C24 H22 O2'
_chemical_formula_sum 'C24 H22 O2'
_chemical_formula_weight 342.42
_chemical_name_common syn-2c
_chemical_name_systematic
;
 ?
;
_space_group_IT_number 14
_symmetry_cell_setting monoclinic
_symmetry_Int_Tables_number 14
_symmetry_space_group_name_Hall '-P 2yn'
_symmetry_space_group_name_H-M 'P 1 21/n 1'
_atom_sites_solution_hydrogens geom
_atom_sites_solution_primary direct
_atom_sites_solution_secondary difmap
_audit_creation_method 'Manual edit of SHELXL-97 cif'
_cell_angle_alpha 90.00
_cell_angle_beta 90.210(2)
_cell_angle_gamma 90.00
_cell_formula_units_Z 8
_cell_length_a 16.9056(13)
_cell_length_b 13.3322(10)
_cell_length_c 16.9493(12)
_cell_measurement_temperature 100(2)
_cell_volume 3820.2(5)
_computing_cell_refinement 'Bruker SAINT'
_computing_data_collection 'Bruker APEX'
_computing_data_reduction 'Bruker SAINT'
_computing_molecular_graphics 'SHELXL 5.1, XP (Sheldrick, 1994)'
_computing_publication_material SHELXS-97
_computing_structure_refinement 'SHELXL-97 (Sheldrick, 2008)'
_computing_structure_solution 'SHELXS-97 (Sheldrick, 2008)'
_diffrn_ambient_temperature 100(2)
_diffrn_measured_fraction_theta_full 0.997
_diffrn_measured_fraction_theta_max 0.997
_diffrn_measurement_device_type 'Bruker SMART APEX'
_diffrn_measurement_method 'phi and omega scans'
_diffrn_radiation_monochromator graphite
_diffrn_radiation_source 'fine-focus sealed tube'
_diffrn_radiation_type MoK\a
_diffrn_radiation_wavelength 0.71073
_diffrn_reflns_av_R_equivalents 0.0708
_diffrn_reflns_av_sigmaI/netI 0.0641
_diffrn_reflns_limit_h_max 20
_diffrn_reflns_limit_h_min -12
_diffrn_reflns_limit_k_max 15
_diffrn_reflns_limit_k_min -15
_diffrn_reflns_limit_l_max 20
_diffrn_reflns_limit_l_min -19
_diffrn_reflns_number 19757
_diffrn_reflns_theta_full 25.00
_diffrn_reflns_theta_max 25.00
_diffrn_reflns_theta_min 2.29
_exptl_absorpt_coefficient_mu 0.074
_exptl_absorpt_correction_T_max 0.99
_exptl_absorpt_correction_T_min 0.96
_exptl_absorpt_correction_type multi-scan
_exptl_absorpt_process_details '(SADABS; Bruker, 2007)'
_exptl_crystal_colour Colourless
_exptl_crystal_density_diffrn 1.191
_exptl_crystal_density_method 'not measured'
_exptl_crystal_description Needles
_exptl_crystal_F_000 1456
_exptl_crystal_size_max 0.19
_exptl_crystal_size_mid 0.18
_exptl_crystal_size_min 0.13
_refine_diff_density_max 0.290
_refine_diff_density_min -0.242
_refine_diff_density_rms 0.044
_refine_ls_extinction_method none
_refine_ls_goodness_of_fit_ref 1.018
_refine_ls_hydrogen_treatment constr
_refine_ls_matrix_type full
_refine_ls_number_parameters 469
_refine_ls_number_reflns 6723
_refine_ls_number_restraints 0
_refine_ls_restrained_S_all 1.018
_refine_ls_R_factor_all 0.0613
_refine_ls_R_factor_gt 0.0454
_refine_ls_shift/su_max 0.000
_refine_ls_shift/su_mean 0.000
_refine_ls_structure_factor_coef Fsqd
_refine_ls_weighting_details 'calc w=1/[\s^2^(Fo^2^)+(0.0340P)^2^+0.0000P] where P=(Fo^2^+2Fc^2^)/3'
_refine_ls_weighting_scheme calc
_refine_ls_wR_factor_gt 0.0965
_refine_ls_wR_factor_ref 0.1004
_reflns_number_gt 5000
_reflns_number_total 6723
_reflns_threshold_expression >2sigma(I)
_cod_data_source_file cg400791a_si_008.cif
_cod_data_source_block syn-2c
_cod_depositor_comments
;
The following automatic conversions were performed:

'_symmetry_cell_setting' value 'Monoclinic' changed to 'monoclinic'
according to /home/saulius/struct/CIF-dictionaries/cif_core.dic
dictionary named 'cif_core.dic' version 2.4.2 from
2011-04-26.

'_exptl_absorpt_correction_type' value 'Multi-Scan'
changed to 'multi-scan' according to
/home/saulius/struct/CIF-dictionaries/cif_core.dic dictionary named
'cif_core.dic' version 2.4.2 from 2011-04-26.

Automatic conversion script
Id: cif_fix_values 1891 2012-01-12 08:04:46Z andrius 
;
_cod_original_sg_symbol_H-M 'P 2(1)/n'
_cod_database_code 4508412

loop_
_symmetry_equiv_pos_as_xyz
'x, y, z'
'-x+1/2, y+1/2, -z+1/2'
'-x, -y, -z'
'x-1/2, -y-1/2, z-1/2'

loop_
_atom_site_label
_atom_site_type_symbol
_atom_site_fract_x
_atom_site_fract_y
_atom_site_fract_z
_atom_site_U_iso_or_equiv
_atom_site_adp_type
_atom_site_occupancy
_atom_site_symmetry_multiplicity
_atom_site_calc_flag
_atom_site_refinement_flags
O1A O -0.11047(7) 0.26272(8) 0.02330(6) 0.0224(3) Uani 1 1 d .
H1AA H -0.0694 0.2387 0.0441 0.034 Uiso 0.50 1 d PR
H1AB H -0.1012 0.2613 -0.0300 0.034 Uiso 0.50 1 d PR
O2A O -0.09452(6) -0.24535(8) 0.07587(6) 0.0225(3) Uani 1 1 d .
H2AA H -0.0824 -0.2471 0.0279 0.034 Uiso 0.50 1 d PR
H2AB H -0.0607 -0.2215 0.1160 0.034 Uiso 0.50 1 d PR
C1A C -0.16119(10) -0.07614(12) 0.08308(9) 0.0185(4) Uani 1 1 d .
C2A C -0.14520(10) 0.00284(12) 0.03121(9) 0.0178(4) Uani 1 1 d .
C3A C -0.16639(10) 0.09403(12) 0.06569(9) 0.0175(4) Uani 1 1 d .
C4A C -0.19891(10) 0.10523(12) 0.14090(9) 0.0189(4) Uani 1 1 d .
C5A C -0.21630(10) 0.02574(12) 0.19151(9) 0.0191(4) Uani 1 1 d .
C6A C -0.19322(10) -0.06516(13) 0.15830(9) 0.0189(4) Uani 1 1 d .
C7A C -0.11223(11) -0.00929(12) -0.05082(9) 0.0234(4) Uani 1 1 d .
H7AA H -0.1190 0.0535 -0.0802 0.035 Uiso 1 1 calc R
H7AB H -0.1404 -0.0634 -0.0781 0.035 Uiso 1 1 calc R
H7AC H -0.0558 -0.0258 -0.0475 0.035 Uiso 1 1 calc R
C8A C -0.25576(11) 0.03544(13) 0.27072(9) 0.0261(4) Uani 1 1 d .
H8AA H -0.2945 -0.0186 0.2771 0.039 Uiso 1 1 calc R
H8AB H -0.2827 0.1004 0.2740 0.039 Uiso 1 1 calc R
H8AC H -0.2158 0.0309 0.3126 0.039 Uiso 1 1 calc R
C9A C -0.17795(10) 0.20431(12) 0.04570(9) 0.0182(4) Uani 1 1 d .
C10A C -0.20402(10) 0.21849(12) 0.13472(9) 0.0191(4) Uani 1 1 d .
H10A H -0.1651 0.2549 0.1678 0.023 Uiso 1 1 calc R
H10B H -0.2580 0.2459 0.1413 0.023 Uiso 1 1 calc R
C11A C -0.24436(10) 0.22703(12) -0.01188(9) 0.0176(4) Uani 1 1 d .
C12A C -0.29229(10) 0.15176(13) -0.04237(10) 0.0242(4) Uani 1 1 d .
H12A H -0.2819 0.0838 -0.0291 0.029 Uiso 1 1 calc R
C13A C -0.35518(11) 0.17470(14) -0.09199(10) 0.0287(5) Uani 1 1 d .
H13A H -0.3874 0.1225 -0.1128 0.034 Uiso 1 1 calc R
C14A C -0.37093(10) 0.27298(13) -0.11110(9) 0.0243(4) Uani 1 1 d .
H14A H -0.4145 0.2889 -0.1444 0.029 Uiso 1 1 calc R
C15A C -0.32333(10) 0.34841(13) -0.08171(9) 0.0229(4) Uani 1 1 d .
H15A H -0.3338 0.4163 -0.0953 0.027 Uiso 1 1 calc R
C16A C -0.26056(10) 0.32538(13) -0.03264(9) 0.0211(4) Uani 1 1 d .
H16A H -0.2280 0.3778 -0.0128 0.025 Uiso 1 1 calc R
C17A C -0.19320(10) -0.17729(12) 0.17495(9) 0.0203(4) Uani 1 1 d .
H17A H -0.2460 -0.2056 0.1864 0.024 Uiso 1 1 calc R
H17B H -0.1534 -0.1990 0.2144 0.024 Uiso 1 1 calc R
C18A C -0.16588(10) -0.18990(12) 0.08596(9) 0.0179(4) Uani 1 1 d .
C19A C -0.22945(10) -0.23809(12) 0.03538(9) 0.0183(4) Uani 1 1 d .
C20A C -0.28871(10) -0.18169(14) -0.00065(9) 0.0245(4) Uani 1 1 d .
H20A H -0.2884 -0.1107 0.0041 0.029 Uiso 1 1 calc R
C21A C -0.34839(11) -0.22872(15) -0.04360(10) 0.0308(5) Uani 1 1 d .
H21A H -0.3887 -0.1898 -0.0680 0.037 Uiso 1 1 calc R
C22A C -0.34923(11) -0.33118(15) -0.05078(10) 0.0319(5) Uani 1 1 d .
H22A H -0.3900 -0.3631 -0.0802 0.038 Uiso 1 1 calc R
C23A C -0.29096(11) -0.38772(15) -0.01530(10) 0.0306(5) Uani 1 1 d .
H23A H -0.2917 -0.4587 -0.0199 0.037 Uiso 1 1 calc R
C24A C -0.23142(10) -0.34089(13) 0.02701(10) 0.0241(4) Uani 1 1 d .
H24A H -0.1911 -0.3804 0.0508 0.029 Uiso 1 1 calc R
O1B O 0.05871(7) 0.76961(8) 0.12830(6) 0.0216(3) Uani 1 1 d .
H1BA H 0.0721 0.7446 0.0849 0.032 Uiso 0.50 1 d PR
H1BB H 0.0024 0.7782 0.1144 0.032 Uiso 0.50 1 d PR
O2B O 0.04179(7) 0.25617(8) 0.07581(6) 0.0239(3) Uani 1 1 d .
H2BA H 0.0675 0.2815 0.0385 0.036 Uiso 0.50 1 calc PR
H2BB H -0.0097 0.2687 0.0639 0.036 Uiso 0.50 1 d PR
C1B C 0.07574(10) 0.41796(12) 0.14781(9) 0.0173(4) Uani 1 1 d .
C2B C 0.03384(10) 0.50741(12) 0.13945(9) 0.0171(4) Uani 1 1 d .
C3B C 0.07879(10) 0.58795(12) 0.16772(9) 0.0178(4) Uani 1 1 d .
C4B C 0.15476(10) 0.57947(13) 0.19873(9) 0.0190(4) Uani 1 1 d .
C5B C 0.19631(10) 0.48979(12) 0.20762(9) 0.0186(4) Uani 1 1 d .
C6B C 0.15177(10) 0.40927(12) 0.17856(9) 0.0181(4) Uani 1 1 d .
C7B C -0.04858(10) 0.51467(12) 0.10743(10) 0.0227(4) Uani 1 1 d .
H7BA H -0.0468 0.5354 0.0520 0.034 Uiso 1 1 calc R
H7BB H -0.0785 0.5642 0.1379 0.034 Uiso 1 1 calc R
H7BC H -0.0745 0.4491 0.1114 0.034 Uiso 1 1 calc R
C8B C 0.27626(10) 0.47928(13) 0.24571(10) 0.0256(4) Uani 1 1 d .
H8BA H 0.2984 0.5460 0.2558 0.038 Uiso 1 1 calc R
H8BB H 0.3115 0.4420 0.2105 0.038 Uiso 1 1 calc R
H8BC H 0.2710 0.4430 0.2957 0.038 Uiso 1 1 calc R
C9B C 0.07194(10) 0.69877(12) 0.19008(9) 0.0183(4) Uani 1 1 d .
C10B C 0.16122(10) 0.69087(12) 0.21734(9) 0.0204(4) Uani 1 1 d .
H10C H 0.1988 0.7278 0.1834 0.025 Uiso 1 1 calc R
H10D H 0.1701 0.7061 0.2738 0.025 Uiso 1 1 calc R
C11B C 0.01663(10) 0.72301(13) 0.25809(9) 0.0198(4) Uani 1 1 d .
C12B C -0.01976(11) 0.64784(14) 0.30175(10) 0.0295(5) Uani 1 1 d .
H12B H -0.0129 0.5797 0.2869 0.035 Uiso 1 1 calc R
C13B C -0.06599(11) 0.67120(15) 0.36688(11) 0.0358(5) Uani 1 1 d .
H13B H -0.0909 0.6190 0.3957 0.043 Uiso 1 1 calc R
C14B C -0.07583(11) 0.76905(15) 0.38977(10) 0.0299(5) Uani 1 1 d .
H14B H -0.1065 0.7847 0.4350 0.036 Uiso 1 1 calc R
C15B C -0.04082(11) 0.84457(14) 0.34650(10) 0.0279(5) Uani 1 1 d .
H15B H -0.0480 0.9126 0.3616 0.033 Uiso 1 1 calc R
C16B C 0.00500(10) 0.82148(13) 0.28070(10) 0.0245(4) Uani 1 1 d .
H16B H 0.0285 0.8740 0.2511 0.029 Uiso 1 1 calc R
C17B C 0.15318(9) 0.29572(12) 0.17171(9) 0.0197(4) Uani 1 1 d .
H17C H 0.1627 0.2603 0.2222 0.024 Uiso 1 1 calc R
H17D H 0.1878 0.2699 0.1293 0.024 Uiso 1 1 calc R
C18B C 0.06273(10) 0.30491(12) 0.14769(9) 0.0180(4) Uani 1 1 d .
C19B C 0.00787(10) 0.26652(12) 0.21169(9) 0.0180(4) Uani 1 1 d .
C20B C -0.00714(10) 0.16466(13) 0.21744(10) 0.0234(4) Uani 1 1 d .
H20B H 0.0150 0.1201 0.1797 0.028 Uiso 1 1 calc R
C21B C -0.05420(10) 0.12657(14) 0.27773(10) 0.0277(5) Uani 1 1 d .
H21B H -0.0641 0.0565 0.2808 0.033 Uiso 1 1 calc R
C22B C -0.08664(11) 0.19101(14) 0.33331(10) 0.0296(5) Uani 1 1 d .
H22B H -0.1181 0.1652 0.3749 0.035 Uiso 1 1 calc R
C23B C -0.07284(11) 0.29203(14) 0.32761(10) 0.0285(5) Uani 1 1 d .
H23B H -0.0956 0.3364 0.3650 0.034 Uiso 1 1 calc R
C24B C -0.02585(10) 0.33010(14) 0.26751(9) 0.0234(4) Uani 1 1 d .
H24B H -0.0166 0.4003 0.2645 0.028 Uiso 1 1 calc R

loop_
_atom_site_aniso_label
_atom_site_aniso_U_11
_atom_site_aniso_U_22
_atom_site_aniso_U_33
_atom_site_aniso_U_23
_atom_site_aniso_U_13
_atom_site_aniso_U_12
O1A 0.0160(7) 0.0271(7) 0.0240(6) 0.0022(5) 0.0023(5) -0.0030(6)
O2A 0.0157(7) 0.0306(7) 0.0211(6) 0.0026(5) 0.0019(5) 0.0060(6)
C1A 0.0136(9) 0.0260(10) 0.0161(9) -0.0016(7) 0.0006(7) 0.0011(8)
C2A 0.0136(9) 0.0239(10) 0.0159(8) 0.0003(7) 0.0000(7) 0.0013(8)
C3A 0.0127(9) 0.0246(10) 0.0154(8) 0.0001(7) -0.0014(7) -0.0019(8)
C4A 0.0129(9) 0.0268(10) 0.0168(9) -0.0029(7) 0.0003(7) 0.0012(8)
C5A 0.0149(9) 0.0276(10) 0.0148(8) -0.0021(7) 0.0000(7) -0.0017(8)
C6A 0.0142(9) 0.0268(10) 0.0157(9) 0.0025(7) -0.0007(7) -0.0019(8)
C7A 0.0245(10) 0.0271(10) 0.0187(9) 0.0005(8) 0.0039(8) 0.0040(8)
C8A 0.0269(11) 0.0321(11) 0.0195(9) -0.0015(8) 0.0088(8) -0.0026(9)
C9A 0.0148(9) 0.0233(10) 0.0166(9) 0.0003(7) 0.0043(7) -0.0023(8)
C10A 0.0169(9) 0.0257(10) 0.0148(9) -0.0026(7) 0.0004(7) 0.0007(8)
C11A 0.0144(9) 0.0244(10) 0.0139(8) -0.0011(7) 0.0049(7) -0.0003(8)
C12A 0.0237(10) 0.0232(10) 0.0255(10) -0.0006(8) -0.0004(8) 0.0008(9)
C13A 0.0228(11) 0.0338(12) 0.0294(10) -0.0059(9) -0.0070(9) -0.0035(9)
C14A 0.0176(10) 0.0367(12) 0.0187(9) -0.0017(8) -0.0032(8) 0.0042(9)
C15A 0.0220(10) 0.0262(10) 0.0204(9) 0.0027(8) 0.0027(8) 0.0037(9)
C16A 0.0184(10) 0.0254(10) 0.0194(9) -0.0025(8) 0.0007(8) -0.0039(8)
C17A 0.0178(10) 0.0275(10) 0.0155(9) 0.0020(7) 0.0015(8) -0.0012(8)
C18A 0.0144(9) 0.0228(10) 0.0164(9) 0.0000(7) 0.0019(7) 0.0041(8)
C19A 0.0147(9) 0.0259(10) 0.0144(8) 0.0003(7) 0.0039(7) 0.0019(8)
C20A 0.0188(10) 0.0324(11) 0.0222(9) 0.0019(8) 0.0029(8) 0.0035(9)
C21A 0.0185(10) 0.0519(14) 0.0220(10) 0.0032(9) -0.0029(9) 0.0055(10)
C22A 0.0204(11) 0.0519(14) 0.0235(10) -0.0077(9) -0.0012(9) -0.0057(10)
C23A 0.0255(11) 0.0347(12) 0.0315(11) -0.0091(9) 0.0015(9) -0.0017(9)
C24A 0.0191(10) 0.0307(11) 0.0225(9) -0.0015(8) 0.0015(8) 0.0029(9)
O1B 0.0219(7) 0.0252(7) 0.0177(6) 0.0017(5) -0.0001(5) -0.0005(6)
O2B 0.0227(7) 0.0298(7) 0.0192(6) -0.0042(5) -0.0019(6) 0.0032(6)
C1B 0.0135(9) 0.0261(10) 0.0123(8) 0.0000(7) 0.0032(7) -0.0008(8)
C2B 0.0134(9) 0.0256(10) 0.0123(8) 0.0014(7) 0.0038(7) 0.0008(8)
C3B 0.0149(9) 0.0246(10) 0.0139(8) 0.0032(7) 0.0044(7) 0.0009(8)
C4B 0.0150(9) 0.0274(10) 0.0146(9) 0.0015(7) 0.0032(7) -0.0036(8)
C5B 0.0135(9) 0.0277(10) 0.0146(8) 0.0030(7) 0.0031(7) 0.0001(8)
C6B 0.0142(9) 0.0267(10) 0.0135(8) 0.0038(7) 0.0038(7) 0.0018(8)
C7B 0.0174(10) 0.0256(10) 0.0250(9) 0.0001(8) -0.0004(8) 0.0005(8)
C8B 0.0182(10) 0.0310(11) 0.0276(10) 0.0015(8) -0.0025(8) -0.0001(8)
C9B 0.0159(9) 0.0230(10) 0.0161(9) 0.0033(7) 0.0005(7) -0.0004(8)
C10B 0.0146(9) 0.0283(10) 0.0184(9) 0.0007(7) 0.0020(8) -0.0024(8)
C11B 0.0151(9) 0.0280(10) 0.0162(9) -0.0011(8) -0.0015(8) -0.0015(8)
C12B 0.0313(11) 0.0302(11) 0.0270(10) -0.0037(8) 0.0091(9) -0.0045(9)
C13B 0.0352(12) 0.0425(13) 0.0297(11) -0.0011(9) 0.0146(10) -0.0107(10)
C14B 0.0200(10) 0.0488(13) 0.0210(10) -0.0063(9) 0.0063(8) -0.0010(10)
C15B 0.0255(11) 0.0353(12) 0.0228(10) -0.0053(8) -0.0016(9) 0.0066(9)
C16B 0.0214(10) 0.0302(11) 0.0220(9) 0.0006(8) 0.0012(8) -0.0004(9)
C17B 0.0135(9) 0.0282(10) 0.0174(9) 0.0020(7) 0.0016(7) 0.0025(8)
C18B 0.0135(9) 0.0246(10) 0.0158(9) -0.0010(7) 0.0009(7) 0.0023(8)
C19B 0.0112(9) 0.0267(10) 0.0162(9) 0.0020(7) -0.0031(7) 0.0004(8)
C20B 0.0189(10) 0.0293(11) 0.0219(9) -0.0004(8) -0.0023(8) 0.0002(8)
C21B 0.0226(11) 0.0328(11) 0.0278(10) 0.0090(9) -0.0047(9) -0.0083(9)
C22B 0.0192(10) 0.0480(13) 0.0215(10) 0.0074(9) 0.0031(8) -0.0050(10)
C23B 0.0231(11) 0.0396(12) 0.0230(10) 0.0002(9) 0.0057(9) 0.0012(9)
C24B 0.0191(10) 0.0295(11) 0.0215(9) 0.0015(8) 0.0027(8) -0.0003(8)

loop_
_atom_type_symbol
_atom_type_description
_atom_type_scat_dispersion_real
_atom_type_scat_dispersion_imag
_atom_type_scat_source
C C 0.0033 0.0016 'International Tables Vol C Tables 4.2.6.8 and 6.1.1.4'
H H 0.0000 0.0000 'International Tables Vol C Tables 4.2.6.8 and 6.1.1.4'
O O 0.0106 0.0060 'International Tables Vol C Tables 4.2.6.8 and 6.1.1.4'

loop_
_geom_angle_atom_site_label_1
_geom_angle_atom_site_label_2
_geom_angle_atom_site_label_3
_geom_angle
C9A O1A H1AA 109.8
C9A O1A H1AB 112.8
H1AA O1A H1AB 105.2
C18A O2A H2AA 109.9
C18A O2A H2AB 104.5
H2AA O2A H2AB 124.0
C6A C1A C2A 124.89(15)
C6A C1A C18A 93.15(13)
C2A C1A C18A 141.43(14)
C3A C2A C1A 110.00(14)
C3A C2A C7A 125.13(14)
C1A C2A C7A 124.85(15)
C2A C3A C4A 125.24(15)
C2A C3A C9A 141.37(14)
C4A C3A C9A 92.82(13)
C5A C4A C3A 124.31(15)
C5A C4A C10A 141.89(15)
C3A C4A C10A 93.78(13)
C6A C5A C4A 110.64(14)
C6A C5A C8A 124.09(15)
C4A C5A C8A 125.26(15)
C5A C6A C1A 124.84(15)
C5A C6A C17A 141.26(15)
C1A C6A C17A 93.82(13)
C2A C7A H7AA 109.5
C2A C7A H7AB 109.5
H7AA C7A H7AB 109.5
C2A C7A H7AC 109.5
H7AA C7A H7AC 109.5
H7AB C7A H7AC 109.5
C5A C8A H8AA 109.5
C5A C8A H8AB 109.5
H8AA C8A H8AB 109.5
C5A C8A H8AC 109.5
H8AA C8A H8AC 109.5
H8AB C8A H8AC 109.5
O1A C9A C11A 108.01(12)
O1A C9A C3A 118.83(13)
C11A C9A C3A 115.53(13)
O1A C9A C10A 114.31(13)
C11A C9A C10A 112.42(13)
C3A C9A C10A 86.51(11)
C4A C10A C9A 86.04(12)
C4A C10A H10A 114.3
C9A C10A H10A 114.3
C4A C10A H10B 114.3
C9A C10A H10B 114.3
H10A C10A H10B 111.5
C16A C11A C12A 118.37(15)
C16A C11A C9A 119.89(15)
C12A C11A C9A 121.68(15)
C13A C12A C11A 120.75(16)
C13A C12A H12A 119.6
C11A C12A H12A 119.6
C14A C13A C12A 120.00(17)
C14A C13A H13A 120.0
C12A C13A H13A 120.0
C13A C14A C15A 119.81(16)
C13A C14A H14A 120.1
C15A C14A H14A 120.1
C14A C15A C16A 120.09(16)
C14A C15A H15A 120.0
C16A C15A H15A 120.0
C15A C16A C11A 120.97(16)
C15A C16A H16A 119.5
C11A C16A H16A 119.5
C6A C17A C18A 85.86(12)
C6A C17A H17A 114.3
C18A C17A H17A 114.3
C6A C17A H17B 114.3
C18A C17A H17B 114.3
H17A C17A H17B 111.5
O2A C18A C19A 108.12(13)
O2A C18A C1A 117.99(13)
C19A C18A C1A 116.23(13)
O2A C18A C17A 114.71(12)
C19A C18A C17A 111.98(13)
C1A C18A C17A 86.58(12)
C24A C19A C20A 118.36(16)
C24A C19A C18A 119.78(15)
C20A C19A C18A 121.80(15)
C21A C20A C19A 120.36(17)
C21A C20A H20A 119.8
C19A C20A H20A 119.8
C22A C21A C20A 120.17(17)
C22A C21A H21A 119.9
C20A C21A H21A 119.9
C21A C22A C23A 119.95(17)
C21A C22A H22A 120.0
C23A C22A H22A 120.0
C22A C23A C24A 119.84(18)
C22A C23A H23A 120.1
C24A C23A H23A 120.1
C19A C24A C23A 121.31(17)
C19A C24A H24A 119.3
C23A C24A H24A 119.3
C9B O1B H1BA 109.7
C9B O1B H1BB 113.6
H1BA O1B H1BB 95.7
C18B O2B H2BA 109.5
C18B O2B H2BB 109.9
H2BA O2B H2BB 105.0
C6B C1B C2B 125.32(15)
C6B C1B C18B 92.94(13)
C2B C1B C18B 140.64(15)
C1B C2B C3B 110.28(14)
C1B C2B C7B 124.35(15)
C3B C2B C7B 125.33(15)
C4B C3B C2B 124.53(15)
C4B C3B C9B 93.18(13)
C2B C3B C9B 141.69(15)
C3B C4B C5B 125.07(15)
C3B C4B C10B 93.70(13)
C5B C4B C10B 141.12(15)
C4B C5B C6B 110.46(14)
C4B C5B C8B 125.34(15)
C6B C5B C8B 124.17(15)
C1B C6B C5B 124.29(15)
C1B C6B C17B 93.97(13)
C5B C6B C17B 141.53(15)
C2B C7B H7BA 109.5
C2B C7B H7BB 109.5
H7BA C7B H7BB 109.5
C2B C7B H7BC 109.5
H7BA C7B H7BC 109.5
H7BB C7B H7BC 109.5
C5B C8B H8BA 109.5
C5B C8B H8BB 109.5
H8BA C8B H8BB 109.5
C5B C8B H8BC 109.5
H8BA C8B H8BC 109.5
H8BB C8B H8BC 109.5
O1B C9B C11B 108.67(13)
O1B C9B C3B 117.98(13)
C11B C9B C3B 116.11(14)
O1B C9B C10B 113.92(13)
C11B C9B C10B 112.43(13)
C3B C9B C10B 86.28(12)
C4B C10B C9B 86.37(12)
C4B C10B H10C 114.3
C9B C10B H10C 114.3
C4B C10B H10D 114.3
C9B C10B H10D 114.3
H10C C10B H10D 111.4
C16B C11B C12B 118.26(16)
C16B C11B C9B 120.02(15)
C12B C11B C9B 121.62(15)
C13B C12B C11B 120.80(17)
C13B C12B H12B 119.6
C11B C12B H12B 119.6
C14B C13B C12B 120.46(18)
C14B C13B H13B 119.8
C12B C13B H13B 119.8
C13B C14B C15B 119.40(17)
C13B C14B H14B 120.3
C15B C14B H14B 120.3
C14B C15B C16B 120.29(17)
C14B C15B H15B 119.9
C16B C15B H15B 119.9
C11B C16B C15B 120.77(17)
C11B C16B H16B 119.6
C15B C16B H16B 119.6
C6B C17B C18B 85.83(12)
C6B C17B H17C 114.3
C18B C17B H17C 114.3
C6B C17B H17D 114.3
C18B C17B H17D 114.3
H17C C17B H17D 111.5
O2B C18B C19B 107.86(13)
O2B C18B C1B 119.20(13)
C19B C18B C1B 114.90(13)
O2B C18B C17B 114.89(13)
C19B C18B C17B 112.43(12)
C1B C18B C17B 86.39(12)
C20B C19B C24B 118.23(16)
C20B C19B C18B 119.55(15)
C24B C19B C18B 122.17(15)
C19B C20B C21B 120.95(17)
C19B C20B H20B 119.5
C21B C20B H20B 119.5
C22B C21B C20B 120.00(17)
C22B C21B H21B 120.0
C20B C21B H21B 120.0
C23B C22B C21B 119.49(17)
C23B C22B H22B 120.3
C21B C22B H22B 120.3
C22B C23B C24B 120.56(17)
C22B C23B H23B 119.7
C24B C23B H23B 119.7
C23B C24B C19B 120.78(17)
C23B C24B H24B 119.6
C19B C24B H24B 119.6

loop_
_geom_bond_atom_site_label_1
_geom_bond_atom_site_label_2
_geom_bond_distance
O1A C9A 1.4337(19)
O1A H1AA 0.8400
O1A H1AB 0.9175
O2A C18A 1.4258(19)
O2A H2AA 0.8400
O2A H2AB 0.9427
C1A C6A 1.395(2)
C1A C2A 1.399(2)
C1A C18A 1.520(2)
C2A C3A 1.396(2)
C2A C7A 1.508(2)
C3A C4A 1.398(2)
C3A C9A 1.521(2)
C4A C5A 1.396(2)
C4A C10A 1.516(2)
C5A C6A 1.393(2)
C5A C8A 1.507(2)
C6A C17A 1.521(2)
C7A H7AA 0.9800
C7A H7AB 0.9800
C7A H7AC 0.9800
C8A H8AA 0.9800
C8A H8AB 0.9800
C8A H8AC 0.9800
C9A C11A 1.515(2)
C9A C10A 1.585(2)
C10A H10A 0.9900
C10A H10B 0.9900
C11A C16A 1.385(2)
C11A C12A 1.388(2)
C12A C13A 1.387(2)
C12A H12A 0.9500
C13A C14A 1.376(2)
C13A H13A 0.9500
C14A C15A 1.380(2)
C14A H14A 0.9500
C15A C16A 1.381(2)
C15A H15A 0.9500
C16A H16A 0.9500
C17A C18A 1.588(2)
C17A H17A 0.9900
C17A H17B 0.9900
C18A C19A 1.515(2)
C19A C24A 1.378(2)
C19A C20A 1.392(2)
C20A C21A 1.391(2)
C20A H20A 0.9500
C21A C22A 1.371(3)
C21A H21A 0.9500
C22A C23A 1.377(2)
C22A H22A 0.9500
C23A C24A 1.383(2)
C23A H23A 0.9500
C24A H24A 0.9500
O1B C9B 1.4273(18)
O1B H1BA 0.8400
O1B H1BB 0.9866
O2B C18B 1.4243(18)
O2B H2BA 0.8400
O2B H2BB 0.9083
C1B C6B 1.390(2)
C1B C2B 1.394(2)
C1B C18B 1.523(2)
C2B C3B 1.399(2)
C2B C7B 1.497(2)
C3B C4B 1.391(2)
C3B C9B 1.530(2)
C4B C5B 1.395(2)
C4B C10B 1.522(2)
C5B C6B 1.400(2)
C5B C8B 1.502(2)
C6B C17B 1.518(2)
C7B H7BA 0.9800
C7B H7BB 0.9800
C7B H7BC 0.9800
C8B H8BA 0.9800
C8B H8BB 0.9800
C8B H8BC 0.9800
C9B C11B 1.522(2)
C9B C10B 1.580(2)
C10B H10C 0.9900
C10B H10D 0.9900
C11B C16B 1.382(2)
C11B C12B 1.391(2)
C12B C13B 1.390(2)
C12B H12B 0.9500
C13B C14B 1.371(2)
C13B H13B 0.9500
C14B C15B 1.380(2)
C14B H14B 0.9500
C15B C16B 1.395(2)
C15B H15B 0.9500
C16B H16B 0.9500
C17B C18B 1.586(2)
C17B H17C 0.9900
C17B H17D 0.9900
C18B C19B 1.519(2)
C19B C20B 1.385(2)
C19B C24B 1.394(2)
C20B C21B 1.393(2)
C20B H20B 0.9500
C21B C22B 1.389(2)
C21B H21B 0.9500
C22B C23B 1.370(2)
C22B H22B 0.9500
C23B C24B 1.390(2)
C23B H23B 0.9500
C24B H24B 0.9500

loop_
_geom_torsion_atom_site_label_1
_geom_torsion_atom_site_label_2
_geom_torsion_atom_site_label_3
_geom_torsion_atom_site_label_4
_geom_torsion
C6A C1A C2A C3A -0.3(2)
C18A C1A C2A C3A 168.8(2)
C6A C1A C2A C7A -178.58(16)
C18A C1A C2A C7A -9.4(3)
C1A C2A C3A C4A -0.1(2)
C7A C2A C3A C4A 178.20(16)
C1A C2A C3A C9A -168.8(2)
C7A C2A C3A C9A 9.4(3)
C2A C3A C4A C5A -1.4(3)
C9A C3A C4A C5A 171.56(16)
C2A C3A C4A C10A 179.68(16)
C9A C3A C4A C10A -7.32(13)
C3A C4A C5A C6A 2.9(2)
C10A C4A C5A C6A -178.9(2)
C3A C4A C5A C8A -176.15(16)
C10A C4A C5A C8A 2.0(3)
C4A C5A C6A C1A -3.3(2)
C8A C5A C6A C1A 175.77(16)
C4A C5A C6A C17A -178.8(2)
C8A C5A C6A C17A 0.3(3)
C2A C1A C6A C5A 2.3(3)
C18A C1A C6A C5A -170.99(16)
C2A C1A C6A C17A 179.44(16)
C18A C1A C6A C17A 6.20(13)
C2A C3A C9A O1A -66.2(3)
C4A C3A C9A O1A 122.93(14)
C2A C3A C9A C11A 64.6(3)
C4A C3A C9A C11A -106.22(15)
C2A C3A C9A C10A 177.8(2)
C4A C3A C9A C10A 7.00(13)
C5A C4A C10A C9A -171.5(2)
C3A C4A C10A C9A 7.03(13)
O1A C9A C10A C4A -126.63(14)
C11A C9A C10A C4A 109.77(14)
C3A C9A C10A C4A -6.46(12)
O1A C9A C11A C16A -45.40(19)
C3A C9A C11A C16A 178.77(14)
C10A C9A C11A C16A 81.64(18)
O1A C9A C11A C12A 137.39(15)
C3A C9A C11A C12A 1.6(2)
C10A C9A C11A C12A -95.57(18)
C16A C11A C12A C13A -0.4(2)
C9A C11A C12A C13A 176.83(16)
C11A C12A C13A C14A -0.4(3)
C12A C13A C14A C15A 0.9(3)
C13A C14A C15A C16A -0.6(3)
C14A C15A C16A C11A -0.2(2)
C12A C11A C16A C15A 0.7(2)
C9A C11A C16A C15A -176.57(15)
C5A C6A C17A C18A 170.4(2)
C1A C6A C17A C18A -5.94(13)
C6A C1A C18A O2A -122.20(14)
C2A C1A C18A O2A 66.7(3)
C6A C1A C18A C19A 106.92(15)
C2A C1A C18A C19A -64.2(3)
C6A C1A C18A C17A -5.94(13)
C2A C1A C18A C17A -177.0(2)
C6A C17A C18A O2A 124.79(14)
C6A C17A C18A C19A -111.51(14)
C6A C17A C18A C1A 5.45(12)
O2A C18A C19A C24A 36.6(2)
C1A C18A C19A C24A 171.97(15)
C17A C18A C19A C24A -90.73(18)
O2A C18A C19A C20A -146.24(15)
C1A C18A C19A C20A -10.9(2)
C17A C18A C19A C20A 86.43(18)
C24A C19A C20A C21A 0.3(2)
C18A C19A C20A C21A -176.89(15)
C19A C20A C21A C22A 0.0(3)
C20A C21A C22A C23A 0.1(3)
C21A C22A C23A C24A -0.5(3)
C20A C19A C24A C23A -0.7(3)
C18A C19A C24A C23A 176.59(15)
C22A C23A C24A C19A 0.8(3)
C6B C1B C2B C3B -0.9(2)
C18B C1B C2B C3B 163.39(18)
C6B C1B C2B C7B -178.89(15)
C18B C1B C2B C7B -14.6(3)
C1B C2B C3B C4B 0.7(2)
C7B C2B C3B C4B 178.66(15)
C1B C2B C3B C9B -167.59(19)
C7B C2B C3B C9B 10.3(3)
C2B C3B C4B C5B -1.4(3)
C9B C3B C4B C5B 171.39(16)
C2B C3B C4B C10B -178.27(15)
C9B C3B C4B C10B -5.49(13)
C3B C4B C5B C6B 1.9(2)
C10B C4B C5B C6B 176.90(19)
C3B C4B C5B C8B -175.92(15)
C10B C4B C5B C8B -0.9(3)
C2B C1B C6B C5B 1.8(3)
C18B C1B C6B C5B -168.32(15)
C2B C1B C6B C17B 177.59(15)
C18B C1B C6B C17B 7.47(13)
C4B C5B C6B C1B -2.1(2)
C8B C5B C6B C1B 175.77(15)
C4B C5B C6B C17B -175.29(19)
C8B C5B C6B C17B 2.5(3)
C4B C3B C9B O1B 120.47(15)
C2B C3B C9B O1B -69.1(3)
C4B C3B C9B C11B -107.92(15)
C2B C3B C9B C11B 62.5(3)
C4B C3B C9B C10B 5.28(12)
C2B C3B C9B C10B 175.7(2)
C3B C4B C10B C9B 5.31(12)
C5B C4B C10B C9B -170.6(2)
O1B C9B C10B C4B -123.87(13)
C11B C9B C10B C4B 111.93(14)
C3B C9B C10B C4B -4.83(11)
O1B C9B C11B C16B -42.22(19)
C3B C9B C11B C16B -178.03(14)
C10B C9B C11B C16B 84.84(18)
O1B C9B C11B C12B 141.47(15)
C3B C9B C11B C12B 5.7(2)
C10B C9B C11B C12B -91.47(19)
C16B C11B C12B C13B -0.6(3)
C9B C11B C12B C13B 175.77(16)
C11B C12B C13B C14B -0.7(3)
C12B C13B C14B C15B 1.4(3)
C13B C14B C15B C16B -0.8(3)
C12B C11B C16B C15B 1.2(2)
C9B C11B C16B C15B -175.24(15)
C14B C15B C16B C11B -0.5(3)
C1B C6B C17B C18B -7.18(12)
C5B C6B C17B C18B 167.2(2)
C6B C1B C18B O2B -123.75(15)
C2B C1B C18B O2B 69.0(3)
C6B C1B C18B C19B 105.94(14)
C2B C1B C18B C19B -61.3(3)
C6B C1B C18B C17B -7.15(12)
C2B C1B C18B C17B -174.4(2)
C6B C17B C18B O2B 127.19(14)
C6B C17B C18B C19B -108.94(14)
C6B C17B C18B C1B 6.55(11)
O2B C18B C19B C20B 45.20(19)
C1B C18B C19B C20B -179.18(14)
C17B C18B C19B C20B -82.49(18)
O2B C18B C19B C24B -137.47(15)
C1B C18B C19B C24B -1.9(2)
C17B C18B C19B C24B 94.84(18)
C24B C19B C20B C21B -0.5(2)
C18B C19B C20B C21B 176.96(14)
C19B C20B C21B C22B -0.2(2)
C20B C21B C22B C23B 0.9(3)
C21B C22B C23B C24B -0.9(3)
C22B C23B C24B C19B 0.3(3)
C20B C19B C24B C23B 0.4(2)
C18B C19B C24B C23B -176.94(15)
